data_7156691
loop_
_publ_author_name
'Gandi, Vasudeva Rao'
'Doan, Bao Nguyen Do'
'Kasinathan, Sivarajan'
'Bates, Roderick W.'

_publ_section_title
;
 Stereocontrol in the synthesis of cyclic amino acids: a new ligand for
 directed hydrogenation through hydrogen bonding.
;
_journal_issue 10
_journal_name_full 'Organic &amp; biomolecular chemistry'
_journal_page_first 2753
_journal_page_last 2758
_journal_paper_doi 10.1039/c9ob00003h
_journal_volume 17
_journal_year 2019
_chemical_formula_sum 'C20 H22 N2 O6 S'
_chemical_formula_weight 418.45
_space_group_crystal_system triclinic
_space_group_IT_number 2
_space_group_name_Hall '-P 1'
_space_group_name_H-M_alt 'P -1'
_symmetry_space_group_name_Hall '-P 1'
_symmetry_space_group_name_H-M 'P -1'
_atom_sites_solution_hydrogens geom
_audit_update_record
;
2017-07-21 deposited with the CCDC.    2019-02-14 downloaded from the CCDC.
;
_cell_angle_alpha 77.323(5)
_cell_angle_beta 84.333(4)
_cell_angle_gamma 89.849(5)
_cell_formula_units_Z 4
_cell_length_a 7.613(3)
_cell_length_b 15.188(5)
_cell_length_c 17.464(6)
_cell_measurement_reflns_used 5051
_cell_measurement_temperature 153.(2)
_cell_measurement_theta_max 25.1432
_cell_measurement_theta_min 2.4066
_cell_volume 1960.1(12)
_computing_cell_refinement 'SAINT V8.37A (Bruker AXS Inc., 2015)'
_computing_data_collection 'APEX3 (Bruker AXS Inc., 2015)'
_computing_data_reduction 'SAINT V8.37A (Bruker AXS Inc., 2015)'
_computing_molecular_graphics 'XP (Bruker AXS Inc., 2015)'
_computing_publication_material 'APEX3 (Bruker AXS Inc., 2015)'
_computing_structure_refinement 'SHELXL-2014/7 (Sheldrick, 2014)'
_computing_structure_solution 'XS, VERSION 2013/1'
_diffrn_ambient_temperature 153.(2)
_diffrn_detector_area_resol_mean 8.3333
_diffrn_measured_fraction_theta_full 0.992
_diffrn_measured_fraction_theta_max 0.992
_diffrn_measurement_device_type 'CCD area detector'
_diffrn_measurement_method 'phi and omega scans'
_diffrn_radiation_monochromator graphite
_diffrn_radiation_type MoK\a
_diffrn_radiation_wavelength 0.71073
_diffrn_reflns_av_R_equivalents 0.0602
_diffrn_reflns_av_unetI/netI 0.0792
_diffrn_reflns_limit_h_max 9
_diffrn_reflns_limit_h_min -9
_diffrn_reflns_limit_k_max 18
_diffrn_reflns_limit_k_min -17
_diffrn_reflns_limit_l_max 21
_diffrn_reflns_limit_l_min -21
_diffrn_reflns_number 7228
_diffrn_reflns_theta_full 25.49
_diffrn_reflns_theta_max 25.49
_diffrn_reflns_theta_min 1.20
_diffrn_source 'fine-focus sealed tube'
_diffrn_source_type 'Bruker KappaCCD'
_exptl_absorpt_coefficient_mu 0.206
_exptl_absorpt_correction_T_max 0.98
_exptl_absorpt_correction_T_min 0.83
_exptl_absorpt_correction_type multi-scan
_exptl_absorpt_process_details
;
SADABS-2014/5 - Bruker AXS area detector scaling and absorption correction
;
_exptl_crystal_colour colourless
_exptl_crystal_density_diffrn 1.418
_exptl_crystal_density_method 'not measured'
_exptl_crystal_description block
_exptl_crystal_F_000 880
_exptl_crystal_recrystallization_method 'Re-crystallisation from solvent: dichloromethane, hexane'
_exptl_crystal_size_max 0.200
_exptl_crystal_size_mid 0.140
_exptl_crystal_size_min 0.100
_refine_diff_density_max 0.788
_refine_diff_density_min -0.803
_refine_ls_extinction_method none
_refine_ls_goodness_of_fit_ref 1.151
_refine_ls_hydrogen_treatment constr
_refine_ls_matrix_type full
_refine_ls_number_parameters 528
_refine_ls_number_reflns 7228
_refine_ls_number_restraints 60
_refine_ls_restrained_S_all 1.148
_refine_ls_R_factor_all 0.1190
_refine_ls_R_factor_gt 0.0954
_refine_ls_shift/su_max 0.000
_refine_ls_shift/su_mean 0.000
_refine_ls_structure_factor_coef Fsqd
_refine_ls_weighting_details 'w=1/[\s^2^(Fo^2^)+(0.1047P)^2^+7.7136P] where P=(Fo^2^+2Fc^2^)/3'
_refine_ls_weighting_scheme calc
_refine_ls_wR_factor_gt 0.2547
_refine_ls_wR_factor_ref 0.2687
_reflns_number_gt 5504
_reflns_number_total 7228
_reflns_threshold_expression 'I > 2\s(I)'
_cod_data_source_file c9ob00003h4.cif
_cod_data_source_block rb89
_cod_depositor_comments
;
The following automatic conversions were performed:

'_exptl_absorpt_correction_type' value 'Multi-Scan' changed to
'multi-scan' according to
/home/data/users/saulius/crontab/automatic-downloads/rss-feeds/RSC/lib/dictionaries/cif_core.dic
dictionary named 'cif_core.dic' version 2.4.2 from 2011-04-26.

Automatic conversion script
Id: cif_fix_values 4973 2017-02-22 13:04:09Z antanas 

 Adding full bibliography for 7156691--7156692.cif.
;
_cod_original_cell_volume 1960.1(11)
_cod_database_code 7156691

loop_
_space_group_symop_operation_xyz
'x, y, z'
'-x, -y, -z'

loop_
_atom_site_type_symbol
_atom_site_label
_atom_site_fract_x
_atom_site_fract_y
_atom_site_fract_z
_atom_site_U_iso_or_equiv
_atom_site_adp_type
_atom_site_calc_flag
_atom_site_refinement_flags_adp
_atom_site_refinement_flags_posn
_atom_site_occupancy
C C1 0.6110(8) 0.2509(5) 0.1085(4) 0.0193(14) Uani d . . 1
H H1A 0.6102 0.3177 0.0956 0.023 Uiso calc U R 1
H H1B 0.5595 0.2284 0.0664 0.023 Uiso calc U R 1
C C2 0.7999(9) 0.2161(5) 0.1183(4) 0.0237(14) Uani d U . 1
H H2 0.8883 0.2612 0.0857 0.028 Uiso calc U R 1
C C3 0.8131(9) 0.2101(5) 0.2062(4) 0.0241(15) Uani d U . 1
H H3A 0.9057 0.1674 0.2255 0.029 Uiso calc U R 1
H H3B 0.8416 0.27 0.2158 0.029 Uiso calc U R 1
C C4 0.6331(8) 0.1765(4) 0.2469(4) 0.0180(14) Uani d . . 1
H H4 0.6269 0.1091 0.2594 0.022 Uiso calc U R 1
C C5 0.5918(9) 0.2115(5) 0.3209(4) 0.0244(16) Uani d U . 1
H H5A 0.5838 0.2782 0.3082 0.029 Uiso calc U R 1
H H5B 0.4787 0.1854 0.3497 0.029 Uiso calc U R 1
C C6 0.7046(9) 0.1715(4) 0.4462(4) 0.0161(14) Uani d . . 1
C C7 0.8646(8) 0.1431(4) 0.4863(4) 0.0156(13) Uani d U . 1
C C8 0.8532(8) 0.1379(5) 0.5676(4) 0.0167(14) Uani d . . 1
H H8 0.7459 0.1521 0.5944 0.02 Uiso calc U R 1
C C9 0.9970(9) 0.1121(5) 0.6091(4) 0.0247(16) Uani d . . 1
H H9 0.991 0.1101 0.6641 0.03 Uiso calc U R 1
C C10 1.1509(9) 0.0891(5) 0.5686(4) 0.0258(16) Uani d . . 1
C C11 1.1648(8) 0.0943(4) 0.4889(4) 0.0190(14) Uani d . . 1
H H11 1.2723 0.0799 0.4623 0.023 Uiso calc U R 1
C C12 1.0228(9) 0.1205(4) 0.4482(4) 0.0179(14) Uani d . . 1
H H12 1.0315 0.1234 0.393 0.021 Uiso calc U R 1
C C13 0.8253(11) 0.1246(6) 0.0964(6) 0.035(2) Uani d . . 1
H H13A 0.7373 0.0812 0.1282 0.052 Uiso calc U R 1
H H13B 0.944 0.1031 0.1066 0.052 Uiso calc U R 1
H H13C 0.8107 0.1308 0.0403 0.052 Uiso calc U R 1
C C14 0.3357(8) 0.0606(4) 0.1741(4) 0.0162(13) Uani d . . 1
C C15 0.3467(10) -0.0129(5) 0.2362(4) 0.0254(16) Uani d . . 1
H H15 0.3453 -0.0049 0.2887 0.031 Uiso calc U R 1
C C16 0.3597(10) -0.0984(5) 0.2204(5) 0.0274(17) Uani d . . 1
H H16 0.3686 -0.1487 0.2631 0.033 Uiso calc U R 1
C C17 0.3603(9) -0.1134(5) 0.1457(4) 0.0226(15) Uani d . . 1
C C18 0.3713(10) -0.2091(5) 0.1315(5) 0.0323(18) Uani d . . 1
H H18A 0.4809 -0.2365 0.1495 0.048 Uiso calc U R 1
H H18B 0.37 -0.2069 0.0751 0.048 Uiso calc U R 1
H H18C 0.2701 -0.2453 0.161 0.048 Uiso calc U R 1
C C19 0.3497(10) -0.0394(5) 0.0842(4) 0.0241(16) Uani d . . 1
H H19 0.3509 -0.0484 0.032 0.029 Uiso calc U R 1
C C20 0.3373(9) 0.0480(5) 0.0968(4) 0.0207(16) Uani d . . 1
H H20 0.33 0.0981 0.0539 0.025 Uiso calc U R 1
C C21 0.1177(9) 0.4446(5) 0.1060(4) 0.0274(16) Uani d . . 1
H H21A 0.0622 0.486 0.0635 0.033 Uiso calc U R 1
H H21B 0.121 0.3835 0.0947 0.033 Uiso calc U R 1
C C22 0.3022(10) 0.4780(5) 0.1123(4) 0.0246(16) Uani d . . 1
H H22 0.391 0.4503 0.079 0.03 Uiso calc U R 1
C C23 0.3238(9) 0.4419(5) 0.1999(4) 0.0239(16) Uani d U . 1
H H23A 0.4153 0.4772 0.2173 0.029 Uiso calc U R 1
H H23B 0.3574 0.3777 0.21 0.029 Uiso calc U R 1
C C24 0.1395(8) 0.4529(4) 0.2436(4) 0.0162(13) Uani d . . 1
H H24 0.1296 0.5142 0.2557 0.019 Uiso calc U R 1
C C25 0.1004(9) 0.3796(5) 0.3187(4) 0.0252(16) Uani d . . 1
H H25A -0.0143 0.3899 0.3471 0.03 Uiso calc U R 1
H H25B 0.097 0.3192 0.3061 0.03 Uiso calc U R 1
C C26 0.2095(9) 0.3557(5) 0.4444(4) 0.0215(16) Uani d . . 1
C C27 0.3683(8) 0.3666(4) 0.4866(4) 0.0126(12) Uani d . . 1
C C28 0.3521(10) 0.3324(5) 0.5679(4) 0.0229(16) Uani d . . 1
H H28 0.2432 0.3068 0.5946 0.027 Uiso calc U R 1
C C29 0.4958(10) 0.3364(5) 0.6090(4) 0.0266(16) Uani d . . 1
H H29 0.4886 0.312 0.6642 0.032 Uiso calc U R 1
C C30 0.6493(9) 0.3760(4) 0.5691(4) 0.0171(14) Uani d . . 1
C C31 0.6716(9) 0.4137(4) 0.4886(4) 0.0203(13) Uani d U . 1
H H31 0.7787 0.4429 0.4633 0.024 Uiso calc U R 1
C C32 0.5246(8) 0.4058(4) 0.4468(4) 0.0187(13) Uani d U . 1
H H32 0.5333 0.4274 0.3912 0.022 Uiso calc U R 1
C C33 0.3187(12) 0.5796(6) 0.0891(6) 0.040(2) Uani d . . 1
H H33A 0.2297 0.606 0.1213 0.059 Uiso calc U R 1
H H33B 0.3005 0.6001 0.0333 0.059 Uiso calc U R 1
H H33C 0.4368 0.5986 0.0977 0.059 Uiso calc U R 1
C C34 -0.1659(9) 0.6018(5) 0.1658(4) 0.0178(14) Uani d U . 1
C C35 -0.1644(10) 0.6500(5) 0.0897(5) 0.0244(17) Uani d . . 1
H H35 -0.171 0.6191 0.0483 0.029 Uiso calc U R 1
C C36 -0.1533(10) 0.7436(5) 0.0724(5) 0.0265(16) Uani d . . 1
H H36 -0.155 0.7768 0.0197 0.032 Uiso calc U R 1
C C37 -0.1395(9) 0.7890(5) 0.1339(5) 0.0284(17) Uani d . . 1
C C38 -0.1383(11) 0.7400(5) 0.2100(5) 0.0307(18) Uani d . . 1
H H38 -0.1288 0.771 0.2512 0.037 Uiso calc U R 1
C C39 -0.1507(9) 0.6451(5) 0.2285(4) 0.0216(15) Uani d . . 1
H H39 -0.149 0.6116 0.2812 0.026 Uiso calc U R 1
C C40 -0.1345(11) 0.8921(5) 0.1166(6) 0.038(2) Uani d . . 1
H H40A -0.1122 0.9123 0.1644 0.058 Uiso calc U R 1
H H40B -0.2481 0.9151 0.0996 0.058 Uiso calc U R 1
H H40C -0.0401 0.9151 0.0746 0.058 Uiso calc U R 1
N N1 0.5123(7) 0.2138(4) 0.1868(3) 0.0156(11) Uani d . . 1
N N2 1.3027(8) 0.0620(4) 0.6134(4) 0.0285(14) Uani d . . 1
N N3 0.0194(7) 0.4431(4) 0.1839(3) 0.0167(12) Uani d . . 1
N N4 0.8026(8) 0.3822(4) 0.6137(4) 0.0280(14) Uani d . . 1
O O1 0.2393(6) 0.1609(3) 0.2709(3) 0.0202(10) Uani d . . 1
O O2 0.2346(6) 0.2240(3) 0.1275(3) 0.0249(11) Uani d . . 1
O O3 0.7384(6) 0.1830(4) 0.3678(3) 0.0237(11) Uani d . . 1
O O4 0.5645(6) 0.1860(3) 0.4784(3) 0.0235(11) Uani d . . 1
O O5 1.4119(7) 0.0146(4) 0.5874(3) 0.0336(13) Uani d . . 1
O O6 1.3088(9) 0.0857(6) 0.6756(4) 0.063(2) Uani d . . 1
O O7 -0.2622(6) 0.4583(3) 0.1233(3) 0.0286(12) Uani d . . 1
O O8 -0.2567(6) 0.4549(3) 0.2672(3) 0.0270(12) Uani d . . 1
O O9 0.2439(6) 0.3871(4) 0.3654(3) 0.0251(11) Uani d . . 1
O O10 0.0692(6) 0.3263(3) 0.4764(3) 0.0257(11) Uani d . . 1
O O11 0.9152(7) 0.4416(4) 0.5867(3) 0.0351(13) Uani d . . 1
O O12 0.8101(9) 0.3272(5) 0.6753(4) 0.060(2) Uani d . . 1
S S1 0.3169(2) 0.17061(11) 0.19114(10) 0.0167(4) Uani d . . 1
S S2 -0.1795(2) 0.48308(11) 0.18731(10) 0.0187(4) Uani d . . 1

loop_
_atom_site_aniso_label
_atom_site_aniso_U_11
_atom_site_aniso_U_22
_atom_site_aniso_U_33
_atom_site_aniso_U_12
_atom_site_aniso_U_13
_atom_site_aniso_U_23
C1 0.014(3) 0.023(3) 0.018(3) -0.003(3) -0.001(3) 0.002(3)
C2 0.020(3) 0.024(3) 0.026(3) -0.003(2) -0.002(2) -0.005(2)
C3 0.019(3) 0.026(3) 0.028(3) 0.000(2) -0.006(2) -0.005(2)
C4 0.013(3) 0.017(3) 0.023(3) 0.007(3) -0.007(3) 0.000(3)
C5 0.021(3) 0.035(3) 0.018(3) 0.007(3) -0.013(2) -0.005(3)
C6 0.019(4) 0.008(3) 0.021(3) -0.002(3) -0.010(3) 0.000(3)
C7 0.019(3) 0.013(3) 0.013(3) -0.002(2) -0.003(2) 0.000(2)
C8 0.009(3) 0.018(3) 0.021(3) -0.003(3) -0.003(3) 0.001(3)
C9 0.028(4) 0.031(4) 0.016(3) 0.006(3) -0.011(3) -0.003(3)
C10 0.024(4) 0.025(4) 0.028(4) 0.002(3) -0.013(3) 0.000(3)
C11 0.011(3) 0.020(3) 0.026(4) -0.006(3) 0.000(3) -0.004(3)
C12 0.024(4) 0.018(3) 0.009(3) -0.011(3) 0.000(3) 0.002(2)
C13 0.020(4) 0.037(5) 0.048(5) 0.004(4) -0.007(4) -0.010(4)
C14 0.009(3) 0.023(3) 0.017(3) 0.001(3) -0.007(2) -0.004(3)
C15 0.029(4) 0.025(4) 0.024(4) -0.001(3) -0.008(3) -0.006(3)
C16 0.027(4) 0.021(4) 0.033(4) -0.001(3) -0.005(3) -0.004(3)
C17 0.014(3) 0.019(3) 0.035(4) -0.006(3) 0.001(3) -0.007(3)
C18 0.026(4) 0.030(4) 0.044(5) -0.009(3) -0.001(3) -0.014(4)
C19 0.027(4) 0.025(4) 0.023(4) -0.005(3) -0.004(3) -0.009(3)
C20 0.018(4) 0.022(4) 0.017(3) -0.006(3) 0.002(3) 0.004(3)
C21 0.025(4) 0.033(4) 0.024(4) 0.002(3) -0.002(3) -0.006(3)
C22 0.020(4) 0.029(4) 0.022(4) 0.005(3) -0.002(3) 0.000(3)
C23 0.017(3) 0.029(3) 0.024(3) 0.003(3) -0.001(2) -0.006(3)
C24 0.011(3) 0.022(3) 0.018(3) 0.001(3) -0.008(3) -0.007(3)
C25 0.012(3) 0.038(4) 0.026(4) -0.003(3) -0.009(3) -0.004(3)
C26 0.021(4) 0.015(3) 0.027(4) 0.004(3) -0.008(3) -0.001(3)
C27 0.014(3) 0.011(3) 0.013(3) 0.005(2) -0.005(2) -0.003(2)
C28 0.026(4) 0.023(4) 0.017(3) -0.005(3) 0.000(3) 0.000(3)
C29 0.031(4) 0.028(4) 0.018(4) 0.000(3) -0.004(3) 0.003(3)
C30 0.022(3) 0.012(3) 0.019(3) 0.004(3) -0.011(3) -0.003(3)
C31 0.022(3) 0.018(3) 0.022(3) -0.002(2) -0.004(2) -0.005(2)
C32 0.017(3) 0.016(2) 0.024(3) 0.000(2) -0.007(2) -0.004(2)
C33 0.032(5) 0.033(5) 0.045(5) -0.012(4) -0.002(4) 0.011(4)
C34 0.016(3) 0.021(3) 0.017(3) -0.001(2) -0.003(2) -0.003(2)
C35 0.021(4) 0.025(4) 0.025(4) 0.001(3) -0.005(3) -0.001(3)
C36 0.024(4) 0.026(4) 0.027(4) 0.002(3) 0.001(3) -0.003(3)
C37 0.019(4) 0.020(4) 0.046(5) 0.002(3) -0.011(3) -0.003(3)
C38 0.038(5) 0.024(4) 0.030(4) -0.007(3) -0.004(3) -0.006(3)
C39 0.017(3) 0.025(4) 0.024(4) -0.001(3) -0.006(3) -0.005(3)
C40 0.039(5) 0.018(4) 0.060(6) -0.001(3) -0.013(4) -0.010(4)
N1 0.011(3) 0.019(3) 0.015(3) -0.003(2) -0.001(2) 0.002(2)
N2 0.025(3) 0.032(4) 0.028(4) 0.006(3) -0.013(3) -0.002(3)
N3 0.013(3) 0.015(3) 0.023(3) -0.001(2) -0.010(2) -0.003(2)
N4 0.032(4) 0.026(3) 0.029(3) 0.002(3) -0.015(3) -0.008(3)
O1 0.011(2) 0.032(3) 0.016(2) -0.004(2) 0.0038(18) -0.003(2)
O2 0.020(3) 0.023(3) 0.031(3) 0.008(2) -0.013(2) 0.001(2)
O3 0.013(2) 0.043(3) 0.013(2) 0.002(2) -0.0064(18) -0.002(2)
O4 0.018(3) 0.028(3) 0.027(3) 0.001(2) -0.008(2) -0.009(2)
O5 0.024(3) 0.035(3) 0.038(3) 0.012(2) -0.010(2) 0.002(3)
O6 0.067(5) 0.094(6) 0.048(4) 0.043(4) -0.042(4) -0.043(4)
O7 0.024(3) 0.021(3) 0.043(3) -0.005(2) -0.021(2) -0.005(2)
O8 0.018(3) 0.026(3) 0.031(3) -0.007(2) -0.001(2) 0.005(2)
O9 0.019(2) 0.037(3) 0.018(2) 0.004(2) -0.009(2) -0.002(2)
O10 0.025(3) 0.021(3) 0.029(3) -0.015(2) -0.002(2) -0.001(2)
O11 0.032(3) 0.038(3) 0.037(3) -0.007(3) -0.005(2) -0.012(3)
O12 0.059(4) 0.071(5) 0.041(4) -0.016(4) -0.035(3) 0.020(3)
S1 0.0098(8) 0.0190(8) 0.0210(9) 0.0006(6) -0.0041(6) -0.0026(6)
S2 0.0112(8) 0.0181(8) 0.0265(9) -0.0026(6) -0.0068(7) -0.0021(7)

loop_
_atom_type_symbol
_atom_type_description
_atom_type_scat_dispersion_real
_atom_type_scat_dispersion_imag
_atom_type_scat_source
C C 0.0033 0.0016 'International Tables Vol C Tables 4.2.6.8 and 6.1.1.4'
H H 0.0000 0.0000 'International Tables Vol C Tables 4.2.6.8 and 6.1.1.4'
O O 0.0106 0.0060 'International Tables Vol C Tables 4.2.6.8 and 6.1.1.4'
S S 0.1246 0.1234 'International Tables Vol C Tables 4.2.6.8 and 6.1.1.4'
N N 0.0061 0.0033 'International Tables Vol C Tables 4.2.6.8 and 6.1.1.4'

loop_
_geom_angle_atom_site_label_1
_geom_angle_atom_site_label_2
_geom_angle_atom_site_label_3
_geom_angle
N1 C1 C2 103.8(5)
C13 C2 C3 112.0(7)
C13 C2 C1 112.0(6)
C3 C2 C1 102.0(6)
C4 C3 C2 105.4(6)
N1 C4 C5 111.4(5)
N1 C4 C3 103.0(5)
C5 C4 C3 111.0(6)
O3 C5 C4 105.0(5)
O4 C6 O3 123.8(6)
O4 C6 C7 125.1(6)
O3 C6 C7 111.0(6)
C12 C7 C8 118.9(6)
C12 C7 C6 124.0(6)
C8 C7 C6 117.0(6)
C9 C8 C7 120.4(6)
C8 C9 C10 118.5(6)
C11 C10 C9 121.9(6)
C11 C10 N2 120.2(7)
C9 C10 N2 117.9(6)
C12 C11 C10 119.3(6)
C11 C12 C7 120.9(6)
C15 C14 C20 120.1(6)
C15 C14 S1 120.6(5)
C20 C14 S1 119.3(5)
C14 C15 C16 118.8(7)
C17 C16 C15 122.7(7)
C16 C17 C19 118.0(7)
C16 C17 C18 120.7(7)
C19 C17 C18 121.3(7)
C17 C19 C20 121.6(7)
C19 C20 C14 118.8(7)
N3 C21 C22 105.0(6)
C33 C22 C21 112.0(6)
C33 C22 C23 112.0(7)
C21 C22 C23 102.2(6)
C22 C23 C24 104.9(5)
N3 C24 C25 110.7(5)
N3 C24 C23 101.8(5)
C25 C24 C23 112.1(6)
O9 C25 C24 104.8(5)
O10 C26 O9 124.2(6)
O10 C26 C27 124.5(6)
O9 C26 C27 111.2(6)
C32 C27 C28 121.4(6)
C32 C27 C26 122.0(6)
C28 C27 C26 116.6(6)
C29 C28 C27 119.1(7)
C30 C29 C28 119.0(6)
C29 C30 C31 124.5(6)
C29 C30 N4 118.9(6)
C31 C30 N4 116.6(6)
C30 C31 C32 115.8(6)
C27 C32 C31 120.2(6)
C35 C34 C39 121.4(7)
C35 C34 S2 120.4(6)
C39 C34 S2 118.3(5)
C34 C35 C36 120.6(8)
C35 C36 C37 119.4(7)
C38 C37 C36 119.5(7)
C38 C37 C40 120.2(7)
C36 C37 C40 120.2(7)
C37 C38 C39 121.7(7)
C38 C39 C34 117.4(7)
C4 N1 C1 111.6(5)
C4 N1 S1 120.7(4)
C1 N1 S1 119.4(4)
O5 N2 O6 124.1(6)
O5 N2 C10 117.6(6)
O6 N2 C10 118.2(6)
C21 N3 C24 111.8(5)
C21 N3 S2 119.0(4)
C24 N3 S2 120.8(4)
O12 N4 O11 123.6(6)
O12 N4 C30 117.5(6)
O11 N4 C30 118.9(6)
C6 O3 C5 116.7(5)
C26 O9 C25 116.1(5)
O2 S1 O1 120.5(3)
O2 S1 N1 106.3(3)
O1 S1 N1 106.8(3)
O2 S1 C14 107.5(3)
O1 S1 C14 106.4(3)
N1 S1 C14 109.0(3)
O8 S2 O7 120.6(3)
O8 S2 N3 107.0(3)
O7 S2 N3 106.4(3)
O8 S2 C34 106.9(3)
O7 S2 C34 106.5(3)
N3 S2 C34 109.1(3)

loop_
_geom_bond_atom_site_label_1
_geom_bond_atom_site_label_2
_geom_bond_distance
C1 N1 1.487(8)
C1 C2 1.544(9)
C2 C13 1.527(11)
C2 C3 1.531(10)
C3 C4 1.515(10)
C4 N1 1.481(8)
C4 C5 1.508(10)
C5 O3 1.458(7)
C6 O4 1.199(8)
C6 O3 1.340(8)
C6 C7 1.482(9)
C7 C12 1.397(9)
C7 C8 1.398(9)
C8 C9 1.381(9)
C9 C10 1.392(10)
C10 C11 1.371(10)
C10 N2 1.467(9)
C11 C12 1.363(9)
C14 C15 1.384(10)
C14 C20 1.402(10)
C14 S1 1.763(7)
C15 C16 1.387(10)
C16 C17 1.373(10)
C17 C19 1.382(10)
C17 C18 1.529(10)
C19 C20 1.395(11)
C21 N3 1.483(9)
C21 C22 1.517(10)
C22 C33 1.509(11)
C22 C23 1.532(10)
C23 C24 1.556(9)
C24 N3 1.485(7)
C24 C25 1.526(9)
C25 O9 1.446(7)
C26 O10 1.195(9)
C26 O9 1.356(8)
C26 C27 1.504(9)
C27 C32 1.383(9)
C27 C28 1.394(9)
C28 C29 1.374(10)
C29 C30 1.368(10)
C30 C31 1.391(9)
C30 N4 1.480(8)
C31 C32 1.414(9)
C34 C35 1.369(10)
C34 C39 1.409(9)
C34 S2 1.761(7)
C35 C36 1.388(11)
C36 C37 1.410(11)
C37 C38 1.374(11)
C37 C40 1.528(10)
C38 C39 1.407(10)
N1 S1 1.616(5)
N2 O5 1.217(8)
N2 O6 1.220(8)
N3 S2 1.631(5)
N4 O12 1.214(8)
N4 O11 1.228(8)
O1 S1 1.435(5)
O2 S1 1.423(5)
O7 S2 1.454(5)
O8 S2 1.433(5)
